data_1551644
loop_
_publ_author_name
'Guillon, Jean'
'Pinaud, No\"el'
'Marchivie, Mathieu'
'Ronga, Luisa'
'Benazzouz, Abdelhamid'
'Moreau, St\'ephane'

_publ_section_title
;
 Crystal Structure of a Fluoro Analogue of 3,4-(Methylenedioxy)amphetamine
;
_journal_name_full 'X-ray Structure Analysis Online'
_journal_page_first 23
_journal_paper_doi 10.2116/xraystruct.31.23
_journal_volume 31
_journal_year 2015
_chemical_formula_sum 'C10 H13 Cl F N O2'
_chemical_formula_weight 233.66
_space_group_IT_number 61
_space_group_name_Hall '-P 2ac 2ab'
_space_group_name_H-M_alt 'P b c a'
_symmetry_cell_setting orthorhombic
_symmetry_space_group_name_Hall '-P 2ac 2ab'
_symmetry_space_group_name_H-M 'P b c a'
_atom_sites_solution_hydrogens geom
_atom_sites_solution_primary direct
_atom_sites_solution_secondary difmap
_audit_creation_method SHELXL-97
_cell_angle_alpha 90.00
_cell_angle_beta 90.00
_cell_angle_gamma 90.00
_cell_formula_units_Z 8
_cell_length_a 24.679(4)
_cell_length_b 9.873(4)
_cell_length_c 9.253(5)
_cell_measurement_reflns_used 25
_cell_measurement_temperature 293(2)
_cell_measurement_theta_max 35
_cell_measurement_theta_min 25
_cell_volume 2254.5(16)
_computing_cell_refinement 'CAD-4 software'
_computing_data_collection 'CAD-4 software (Enraf-Nonius, 1989)'
_computing_data_reduction 'Nonius (unpublished)'
_computing_structure_refinement 'SHELXL-97 (Sheldrick, 1997)'
_computing_structure_solution 'SHELXS-97 (Sheldrick, 1990)'
_diffrn_ambient_temperature 293(2)
_diffrn_measured_fraction_theta_full 0.999
_diffrn_measured_fraction_theta_max 0.999
_diffrn_measurement_device_type 'Enraf Nonius cad-4 diffractometer'
_diffrn_measurement_method \W-2\Scan
_diffrn_radiation_monochromator graphite
_diffrn_radiation_source 'fine-focus sealed tube'
_diffrn_radiation_type CuK\a
_diffrn_radiation_wavelength 1.54180
_diffrn_reflns_av_R_equivalents 0.0000
_diffrn_reflns_av_sigmaI/netI 0.0352
_diffrn_reflns_limit_h_max 30
_diffrn_reflns_limit_h_min 0
_diffrn_reflns_limit_k_max 0
_diffrn_reflns_limit_k_min -12
_diffrn_reflns_limit_l_max 11
_diffrn_reflns_limit_l_min 0
_diffrn_reflns_number 2138
_diffrn_reflns_theta_full 70.03
_diffrn_reflns_theta_max 70.03
_diffrn_reflns_theta_min 3.58
_diffrn_standards_decay_% 0
_diffrn_standards_interval_time 90
_diffrn_standards_number 2
_exptl_absorpt_coefficient_mu 2.990
_exptl_absorpt_correction_T_max 0.7542
_exptl_absorpt_correction_T_min 0.6626
_exptl_absorpt_correction_type psi-scan
_exptl_absorpt_process_details '(North et al., 1968)'
_exptl_crystal_colour colourless
_exptl_crystal_density_diffrn 1.377
_exptl_crystal_density_method 'not measured'
_exptl_crystal_description prism
_exptl_crystal_F_000 976
_exptl_crystal_size_max 0.15
_exptl_crystal_size_mid 0.10
_exptl_crystal_size_min 0.10
_refine_diff_density_max 0.336
_refine_diff_density_min -0.232
_refine_diff_density_rms 0.061
_refine_ls_extinction_coef 0.0011(3)
_refine_ls_extinction_expression Fc^*^=kFc[1+0.001xFc^2^\l^3^/sin(2\q)]^-1/4^
_refine_ls_extinction_method SHELXL
_refine_ls_goodness_of_fit_ref 1.062
_refine_ls_hydrogen_treatment constr
_refine_ls_matrix_type full
_refine_ls_number_parameters 139
_refine_ls_number_reflns 2138
_refine_ls_number_restraints 0
_refine_ls_restrained_S_all 1.062
_refine_ls_R_factor_all 0.0993
_refine_ls_R_factor_gt 0.0601
_refine_ls_shift/su_max 0.001
_refine_ls_shift/su_mean 0.000
_refine_ls_structure_factor_coef Fsqd
_refine_ls_weighting_details 'calc w=1/[\s^2^(Fo^2^)+(0.0779P)^2^+2.0837P] where P=(Fo^2^+2Fc^2^)/3'
_refine_ls_weighting_scheme calc
_refine_ls_wR_factor_gt 0.1479
_refine_ls_wR_factor_ref 0.1730
_reflns_number_gt 1384
_reflns_number_total 2138
_reflns_threshold_expression >2sigma(I)
_cod_data_source_file 31_23_1.txt
_cod_data_source_block jg577
_cod_original_sg_symbol_H-M Pbca
_cod_database_code 1551644

loop_
_symmetry_equiv_pos_as_xyz
'x, y, z'
'-x+1/2, y+1/2, z'
'x, -y+1/2, z+1/2'
'-x+1/2, -y, z+1/2'
'-x, -y, -z'
'x-1/2, -y-1/2, -z'
'-x, y-1/2, -z-1/2'
'x-1/2, y, -z-1/2'

loop_
_atom_site_label
_atom_site_type_symbol
_atom_site_fract_x
_atom_site_fract_y
_atom_site_fract_z
_atom_site_U_iso_or_equiv
_atom_site_adp_type
_atom_site_occupancy
_atom_site_symmetry_multiplicity
_atom_site_calc_flag
_atom_site_refinement_flags
O1 O 1.04819(12) 0.6814(3) 0.4071(5) 0.0868(11) Uani 1 1 d .
C2 C 1.0786(2) 0.7869(5) 0.3445(7) 0.0953(19) Uani 1 1 d .
H2A H 1.0960 0.7549 0.2570 0.114 Uiso 1 1 calc R
H2B H 1.1066 0.8161 0.4112 0.114 Uiso 1 1 calc R
O3 O 1.04423(13) 0.8967(3) 0.3118(4) 0.0888(11) Uani 1 1 d .
C4 C 0.99437(17) 0.8612(4) 0.3675(5) 0.0621(11) Uani 1 1 d .
C5 C 0.99634(15) 0.7336(4) 0.4244(5) 0.0595(10) Uani 1 1 d .
C6 C 0.94771(18) 0.9367(4) 0.3683(5) 0.0665(12) Uani 1 1 d .
H6 H 0.9457 1.0236 0.3300 0.080 Uiso 1 1 calc R
C7 C 0.90422(16) 0.8729(4) 0.4304(5) 0.0570(10) Uani 1 1 d .
C8 C 0.90363(14) 0.7445(4) 0.4870(4) 0.0498(9) Uani 1 1 d .
C9 C 0.95204(15) 0.6725(4) 0.4843(5) 0.0577(10) Uani 1 1 d .
H9 H 0.9542 0.5854 0.5221 0.069 Uiso 1 1 calc R
C10 C 0.85219(14) 0.6810(4) 0.5433(4) 0.0529(9) Uani 1 1 d .
H10A H 0.8330 0.7455 0.6036 0.063 Uiso 1 1 calc R
H10B H 0.8610 0.6027 0.6021 0.063 Uiso 1 1 calc R
C11 C 0.81605(14) 0.6379(4) 0.4185(4) 0.0492(9) Uani 1 1 d .
H11 H 0.8110 0.7162 0.3548 0.059 Uiso 1 1 calc R
N12 N 0.76151(11) 0.5963(3) 0.4751(3) 0.0515(8) Uani 1 1 d .
H12A H 0.7385 0.5871 0.4016 0.077 Uiso 1 1 calc R
H12B H 0.7492 0.6594 0.5355 0.077 Uiso 1 1 calc R
H12C H 0.7645 0.5178 0.5217 0.077 Uiso 1 1 calc R
C13 C 0.83916(17) 0.5231(4) 0.3293(5) 0.0642(11) Uani 1 1 d .
H13A H 0.8456 0.4462 0.3906 0.096 Uiso 1 1 calc R
H13B H 0.8726 0.5514 0.2860 0.096 Uiso 1 1 calc R
H13C H 0.8139 0.4987 0.2550 0.096 Uiso 1 1 calc R
F14 F 0.85658(10) 0.9451(3) 0.4348(4) 0.0846(9) Uani 1 1 d .
Cl15 Cl 0.71342(4) 0.66404(9) 0.16362(11) 0.0571(3) Uani 1 1 d .

loop_
_atom_site_aniso_label
_atom_site_aniso_U_11
_atom_site_aniso_U_22
_atom_site_aniso_U_33
_atom_site_aniso_U_23
_atom_site_aniso_U_13
_atom_site_aniso_U_12
O1 0.0498(16) 0.0647(19) 0.146(3) 0.006(2) 0.0181(19) -0.0001(14)
C2 0.056(3) 0.073(3) 0.157(6) -0.011(4) 0.029(3) -0.014(2)
O3 0.070(2) 0.072(2) 0.125(3) 0.009(2) 0.029(2) -0.0209(17)
C4 0.063(2) 0.049(2) 0.074(3) -0.003(2) 0.012(2) -0.0144(19)
C5 0.0464(19) 0.051(2) 0.081(3) -0.003(2) 0.004(2) -0.0040(17)
C6 0.076(3) 0.043(2) 0.080(3) 0.007(2) -0.004(2) -0.005(2)
C7 0.053(2) 0.051(2) 0.066(3) -0.0036(19) -0.004(2) 0.0031(17)
C8 0.0490(19) 0.0468(19) 0.054(2) -0.0030(16) -0.0003(17) -0.0039(16)
C9 0.053(2) 0.047(2) 0.073(3) 0.009(2) 0.0040(19) -0.0043(17)
C10 0.051(2) 0.055(2) 0.053(2) -0.0004(19) 0.0000(17) -0.0012(17)
C11 0.0464(19) 0.0448(19) 0.056(2) 0.0010(17) 0.0088(17) -0.0014(15)
N12 0.0471(18) 0.0476(16) 0.0597(19) 0.0002(15) 0.0064(14) -0.0014(14)
C13 0.062(2) 0.058(2) 0.073(3) -0.013(2) 0.012(2) 0.0046(19)
F14 0.0703(16) 0.0608(16) 0.123(2) 0.0072(16) -0.0035(16) 0.0153(12)
Cl15 0.0574(5) 0.0475(5) 0.0663(6) 0.0014(5) -0.0012(5) -0.0026(4)

loop_
_atom_type_symbol
_atom_type_description
_atom_type_scat_dispersion_real
_atom_type_scat_dispersion_imag
_atom_type_scat_source
C C 0.0181 0.0091 'International Tables Vol C Tables 4.2.6.8 and 6.1.1.4'
H H 0.0000 0.0000 'International Tables Vol C Tables 4.2.6.8 and 6.1.1.4'
N N 0.0311 0.0180 'International Tables Vol C Tables 4.2.6.8 and 6.1.1.4'
O O 0.0492 0.0322 'International Tables Vol C Tables 4.2.6.8 and 6.1.1.4'
F F 0.0727 0.0534 'International Tables Vol C Tables 4.2.6.8 and 6.1.1.4'
Cl Cl 0.3639 0.7018 'International Tables Vol C Tables 4.2.6.8 and 6.1.1.4'

loop_
_geom_angle_atom_site_label_1
_geom_angle_atom_site_label_2
_geom_angle_atom_site_label_3
_geom_angle
C5 O1 C2 105.3(3)
O1 C2 O3 109.7(4)
C4 O3 C2 105.1(3)
C5 C4 C6 121.9(4)
C5 C4 O3 110.3(4)
C6 C4 O3 127.8(4)
C9 C5 C4 122.3(4)
C9 C5 O1 128.3(4)
C4 C5 O1 109.3(3)
C7 C6 C4 114.2(4)
C6 C7 C8 126.4(4)
C6 C7 F14 116.4(4)
C8 C7 F14 117.3(3)
C7 C8 C9 117.1(3)
C7 C8 C10 121.7(3)
C9 C8 C10 121.1(3)
C5 C9 C8 118.0(4)
C8 C10 C11 110.3(3)
N12 C11 C13 108.8(3)
N12 C11 C10 109.7(3)
C13 C11 C10 113.7(3)

loop_
_geom_bond_atom_site_label_1
_geom_bond_atom_site_label_2
_geom_bond_distance
O1 C5 1.389(5)
O1 C2 1.408(6)
C2 O3 1.409(6)
O3 C4 1.379(5)
C4 C5 1.366(6)
C4 C6 1.371(6)
C5 C9 1.366(5)
C6 C7 1.370(6)
C7 C8 1.372(5)
C7 F14 1.376(4)
C8 C9 1.390(5)
C8 C10 1.509(5)
C10 C11 1.520(5)
C11 N12 1.502(4)
C11 C13 1.514(5)

loop_
_geom_torsion_atom_site_label_1
_geom_torsion_atom_site_label_2
_geom_torsion_atom_site_label_3
_geom_torsion_atom_site_label_4
_geom_torsion
C5 O1 C2 O3 -5.6(6)
O1 C2 O3 C4 5.5(6)
C2 O3 C4 C5 -3.3(6)
C2 O3 C4 C6 177.3(5)
C6 C4 C5 C9 0.7(7)
O3 C4 C5 C9 -178.7(4)
C6 C4 C5 O1 179.3(4)
O3 C4 C5 O1 -0.1(6)
C2 O1 C5 C9 -178.0(5)
C2 O1 C5 C4 3.5(6)
C5 C4 C6 C7 0.0(7)
O3 C4 C6 C7 179.3(4)
C4 C6 C7 C8 -1.1(7)
C4 C6 C7 F14 179.5(4)
C6 C7 C8 C9 1.5(7)
F14 C7 C8 C9 -179.1(4)
C6 C7 C8 C10 -175.6(4)
F14 C7 C8 C10 3.9(6)
C4 C5 C9 C8 -0.3(7)
O1 C5 C9 C8 -178.6(4)
C7 C8 C9 C5 -0.7(6)
C10 C8 C9 C5 176.4(4)
C7 C8 C10 C11 74.9(5)
C9 C8 C10 C11 -102.1(4)
C8 C10 C11 N12 -170.7(3)
C8 C10 C11 C13 67.2(4)

loop_
_cod_changelog_entry_id
_cod_changelog_entry_author
_cod_changelog_entry_date
_cod_changelog_entry_text
1 'Vaitkus, Antanas' 2024-04-22T14:55:21+03:00
;
 Updated bibliographic information.
;
